data_7215400
loop_
_publ_author_name
'Zhang, Jun'
'Xue, Yun-Shan'
'Bai, Jing'
'Fang, Min'
'Li, Yi-Zhi'
'Du, Hong-Bin'
'You, Xiao-Zeng'

_publ_section_title
;
 An unprecedented (3,7)-connected microporous solvatochromic coordination
 polymer built on a semirigid tripod pyridinium-4-olate ligand
;
_journal_issue 20
_journal_name_full CrystEngComm
_journal_page_first 6010
_journal_paper_doi 10.1039/c1ce05888f
_journal_volume 13
_journal_year 2011
_chemical_formula_moiety '2(C43 H35 Cd2 N3 O11), 3(C3 H7 N O)'
_chemical_formula_sum 'C95 H91 Cd4 N9 O25'
_chemical_formula_weight 2208.37
_chemical_name_systematic
;
?
;
_space_group_IT_number 54
_symmetry_cell_setting orthorhombic
_symmetry_space_group_name_Hall '-P 2a 2ac'
_symmetry_space_group_name_H-M 'P c c a'
_atom_sites_solution_hydrogens geom
_atom_sites_solution_primary direct
_atom_sites_solution_secondary difmap
_audit_creation_method SHELXL-97
_cell_angle_alpha 90.00
_cell_angle_beta 90.00
_cell_angle_gamma 90.00
_cell_formula_units_Z 4
_cell_length_a 32.782(2)
_cell_length_b 16.6144(13)
_cell_length_c 17.8662(13)
_cell_measurement_reflns_used 4006
_cell_measurement_temperature 291(2)
_cell_measurement_theta_max 21.625
_cell_measurement_theta_min 2.263
_cell_volume 9730.9(12)
_computing_cell_refinement SMART
_computing_data_collection 'SMART (Bruker, 2000)'
_computing_data_reduction 'SAINT (Bruker, 2000)'
_computing_molecular_graphics SHELXTL
_computing_publication_material SHELXTL
_computing_structure_refinement SHELXTL
_computing_structure_solution 'SHELXTL (Bruker, 2000)'
_diffrn_ambient_temperature 291(2)
_diffrn_measured_fraction_theta_full 1.000
_diffrn_measured_fraction_theta_max 1.000
_diffrn_measurement_device_type 'Bruker Smart Apex CCD'
_diffrn_measurement_method 'phi and omega scans'
_diffrn_radiation_monochromator graphite
_diffrn_radiation_source 'sealed tube'
_diffrn_radiation_type MoK\a
_diffrn_radiation_wavelength 0.71073
_diffrn_reflns_av_R_equivalents 0.0881
_diffrn_reflns_av_sigmaI/netI 0.0874
_diffrn_reflns_limit_h_max 40
_diffrn_reflns_limit_h_min -35
_diffrn_reflns_limit_k_max 17
_diffrn_reflns_limit_k_min -20
_diffrn_reflns_limit_l_max 20
_diffrn_reflns_limit_l_min -22
_diffrn_reflns_number 51387
_diffrn_reflns_theta_full 26.00
_diffrn_reflns_theta_max 26.00
_diffrn_reflns_theta_min 1.75
_exptl_absorpt_coefficient_mu 0.940
_exptl_absorpt_correction_T_max 0.8200
_exptl_absorpt_correction_T_min 0.7788
_exptl_absorpt_correction_type multi-scan
_exptl_absorpt_process_details 'SADABS; Bruker, 2000'
_exptl_crystal_colour yellow
_exptl_crystal_density_diffrn 1.507
_exptl_crystal_density_method 'not measured'
_exptl_crystal_description block
_exptl_crystal_F_000 4464
_exptl_crystal_size_max 0.28
_exptl_crystal_size_mid 0.24
_exptl_crystal_size_min 0.22
_refine_diff_density_max 0.866
_refine_diff_density_min -1.092
_refine_diff_density_rms 0.103
_refine_ls_extinction_method none
_refine_ls_goodness_of_fit_ref 1.045
_refine_ls_hydrogen_treatment constr
_refine_ls_matrix_type full
_refine_ls_number_parameters 611
_refine_ls_number_reflns 9577
_refine_ls_number_restraints 0
_refine_ls_restrained_S_all 1.045
_refine_ls_R_factor_all 0.1005
_refine_ls_R_factor_gt 0.0606
_refine_ls_shift/su_max 0.000
_refine_ls_shift/su_mean 0.000
_refine_ls_structure_factor_coef Fsqd
_refine_ls_weighting_details 'calc w=1/[\s^2^(Fo^2^)+(0.0696P)^2^+0.0000P] where P=(Fo^2^+2Fc^2^)/3'
_refine_ls_weighting_scheme calc
_refine_ls_wR_factor_gt 0.1374
_refine_ls_wR_factor_ref 0.1462
_reflns_number_gt 6096
_reflns_number_total 9577
_reflns_threshold_expression >2sigma(I)
_cod_data_source_file c1ce05888f.txt
_cod_data_source_block 1
_cod_depositor_comments
;
The following automatic conversions were performed:

'_symmetry_cell_setting' value 'Orthorhombic' changed to
'orthorhombic' according to
/usr/data/users/saulius/automatic-downloads/retrospective/RSC/lib/dictionaries/cif_core.dic
dictionary named 'cif_core.dic' version 2.4.2 from 2011-04-26.

Automatic conversion script
Id: cif_fix_values 2281 2013-09-26 08:29:07Z andrius 
;
_cod_database_code 7215400

loop_
_symmetry_equiv_pos_as_xyz
'x, y, z'
'-x+1/2, -y, z'
'x+1/2, -y, -z+1/2'
'-x, y, -z+1/2'
'-x, -y, -z'
'x-1/2, y, -z'
'-x-1/2, y, z-1/2'
'x, -y, z-1/2'

loop_
_atom_site_label
_atom_site_type_symbol
_atom_site_fract_x
_atom_site_fract_y
_atom_site_fract_z
_atom_site_U_iso_or_equiv
_atom_site_adp_type
_atom_site_occupancy
_atom_site_symmetry_multiplicity
_atom_site_calc_flag
_atom_site_refinement_flags
C1 C 0.71736(18) 0.1452(4) 0.7045(3) 0.0444(14) Uani 1 1 d .
H1A H 0.7403 0.1170 0.7203 0.053 Uiso 1 1 calc R
C2 C 0.71769(18) 0.1837(4) 0.6367(3) 0.0439(14) Uani 1 1 d .
H2A H 0.7408 0.1811 0.6067 0.053 Uiso 1 1 calc R
C3 C 0.68365(17) 0.2267(4) 0.6123(3) 0.0394(13) Uani 1 1 d .
C4 C 0.64920(17) 0.2306(4) 0.6586(3) 0.0438(14) Uani 1 1 d .
H4A H 0.6265 0.2602 0.6436 0.053 Uiso 1 1 calc R
C5 C 0.64880(17) 0.1911(3) 0.7257(3) 0.0363(13) Uani 1 1 d .
H5A H 0.6255 0.1928 0.7555 0.044 Uiso 1 1 calc R
C6 C 0.68464(19) 0.0963(4) 0.8210(3) 0.0466(16) Uani 1 1 d .
H6A H 0.6727 0.0441 0.8105 0.056 Uiso 1 1 calc R
H6B H 0.7129 0.0879 0.8349 0.056 Uiso 1 1 calc R
C7 C 0.66269(19) 0.1338(4) 0.8846(4) 0.0456(15) Uani 1 1 d .
C8 C 0.62453(19) 0.1052(4) 0.9030(3) 0.0469(15) Uani 1 1 d .
C9 C 0.60605(19) 0.1329(4) 0.9671(3) 0.0424(14) Uani 1 1 d .
C10 C 0.6258(2) 0.1902(4) 1.0158(3) 0.0466(16) Uani 1 1 d .
C11 C 0.66415(19) 0.2191(4) 0.9905(4) 0.0449(15) Uani 1 1 d .
C12 C 0.6818(2) 0.1910(4) 0.9282(4) 0.0443(15) Uani 1 1 d .
C13 C 0.72434(18) 0.2258(3) 0.9011(3) 0.0408(14) Uani 1 1 d .
H13A H 0.7458 0.2033 0.9310 0.061 Uiso 1 1 calc R
H13B H 0.7243 0.2833 0.9063 0.061 Uiso 1 1 calc R
H13C H 0.7286 0.2119 0.8495 0.061 Uiso 1 1 calc R
C14 C 0.60363(18) 0.0425(4) 0.8563(3) 0.0418(13) Uani 1 1 d .
H14A H 0.6110 0.0497 0.8047 0.063 Uiso 1 1 calc R
H14B H 0.5746 0.0478 0.8617 0.063 Uiso 1 1 calc R
H14C H 0.6119 -0.0101 0.8726 0.063 Uiso 1 1 calc R
C15 C 0.60635(19) 0.2237(4) 1.0862(3) 0.0474(15) Uani 1 1 d .
H15A H 0.6084 0.2814 1.0859 0.071 Uiso 1 1 calc R
H15B H 0.6202 0.2027 1.1293 0.071 Uiso 1 1 calc R
H15C H 0.5781 0.2084 1.0878 0.071 Uiso 1 1 calc R
C16 C 0.68725(19) 0.2775(3) 1.0419(4) 0.0438(15) Uani 1 1 d .
H16A H 0.6857 0.2576 1.0929 0.053 Uiso 1 1 calc R
H16B H 0.7158 0.2780 1.0275 0.053 Uiso 1 1 calc R
C17 C 0.6756(2) 0.4029(4) 1.1050(4) 0.0520(17) Uani 1 1 d .
H17 H 0.6860 0.3803 1.1487 0.062 Uiso 1 1 calc R
C18 C 0.6631(2) 0.4842(4) 1.1027(4) 0.0545(17) Uani 1 1 d .
H18 H 0.6668 0.5158 1.1451 0.065 Uiso 1 1 calc R
C19 C 0.6460(2) 0.5178(4) 1.0419(3) 0.0444(14) Uani 1 1 d .
C20 C 0.6405(2) 0.4755(4) 0.9840(4) 0.0532(17) Uani 1 1 d .
H20 H 0.6256 0.4975 0.9447 0.064 Uiso 1 1 calc R
C21 C 0.6559(2) 0.3957(4) 0.9758(4) 0.0481(16) Uani 1 1 d .
H21 H 0.6553 0.3695 0.9298 0.058 Uiso 1 1 calc R
C22 C 0.56723(18) 0.0935(4) 1.0022(4) 0.0453(15) Uani 1 1 d .
H22A H 0.5627 0.0411 0.9798 0.054 Uiso 1 1 calc R
H22B H 0.5715 0.0858 1.0555 0.054 Uiso 1 1 calc R
C23 C 0.5271(2) 0.2014(4) 0.9333(4) 0.0496(16) Uani 1 1 d .
H23 H 0.5495 0.2104 0.9025 0.059 Uiso 1 1 calc R
C24 C 0.49256(18) 0.2428(4) 0.9217(3) 0.0451(15) Uani 1 1 d .
H24 H 0.4918 0.2814 0.8840 0.054 Uiso 1 1 calc R
C25 C 0.45681(17) 0.2289(4) 0.9660(3) 0.0412(13) Uani 1 1 d .
C26 C 0.46100(18) 0.1715(4) 1.0231(3) 0.0406(13) Uani 1 1 d .
H26 H 0.4390 0.1602 1.0543 0.049 Uiso 1 1 calc R
C27 C 0.49851(19) 0.1305(4) 1.0335(3) 0.0477(15) Uani 1 1 d .
H27 H 0.5010 0.0924 1.0714 0.057 Uiso 1 1 calc R
C28 C 0.66621(17) 0.1182(4) 0.4265(4) 0.0401(13) Uani 1 1 d .
C29 C 0.66510(17) 0.0664(4) 0.4950(3) 0.0405(13) Uani 1 1 d .
C30 C 0.69569(19) 0.0117(4) 0.5077(4) 0.0442(14) Uani 1 1 d .
H30 H 0.7176 0.0094 0.4746 0.053 Uiso 1 1 calc R
C31 C 0.69496(17) -0.0396(4) 0.5677(3) 0.0434(14) Uani 1 1 d .
H31 H 0.7155 -0.0775 0.5742 0.052 Uiso 1 1 calc R
C32 C 0.6637(2) -0.0343(4) 0.6178(4) 0.0453(14) Uani 1 1 d .
C33 C 0.63266(18) 0.0210(4) 0.6095(3) 0.0424(13) Uani 1 1 d .
H33 H 0.6118 0.0250 0.6445 0.051 Uiso 1 1 calc R
C34 C 0.63380(19) 0.0722(3) 0.5450(3) 0.0404(14) Uani 1 1 d .
H34 H 0.6131 0.1095 0.5371 0.049 Uiso 1 1 calc R
C35 C 0.66092(17) -0.0917(4) 0.6827(3) 0.0370(13) Uani 1 1 d .
C36 C 0.5778(2) 0.3064(4) 0.3216(4) 0.0474(16) Uani 1 1 d .
C37 C 0.53874(19) 0.3168(4) 0.2791(4) 0.0432(14) Uani 1 1 d .
C38 C 0.50580(19) 0.3229(4) 0.3278(4) 0.0473(15) Uani 1 1 d .
H38 H 0.5101 0.3306 0.3787 0.057 Uiso 1 1 calc R
C39 C 0.46639(19) 0.3172(4) 0.2997(4) 0.0469(15) Uani 1 1 d .
H39 H 0.4441 0.3138 0.3317 0.056 Uiso 1 1 calc R
C40 C 0.70252(16) 0.3528(3) 0.3406(3) 0.0317(11) Uani 1 1 d .
C41 C 0.73872(19) 0.4653(4) 0.4059(3) 0.0444(15) Uani 1 1 d .
H41 H 0.7310 0.4425 0.4514 0.053 Uiso 1 1 calc R
C42 C 0.72713(17) 0.4283(4) 0.3403(3) 0.0387(13) Uani 1 1 d .
C43 C 0.73920(17) 0.4656(3) 0.2738(3) 0.0387(13) Uani 1 1 d .
H43 H 0.7321 0.4422 0.2283 0.046 Uiso 1 1 calc R
C44 C 0.6373(2) 0.4528(5) 0.7812(4) 0.0588(18) Uani 1 1 d .
H44B H 0.6582 0.4177 0.7625 0.071 Uiso 1 1 calc R
H44C H 0.6434 0.4675 0.8319 0.071 Uiso 1 1 calc R
H44A H 0.6360 0.5004 0.7508 0.071 Uiso 1 1 calc R
C45 C 0.5637(2) 0.4343(4) 0.7284(4) 0.0563(18) Uani 1 1 d .
H45A H 0.5634 0.3995 0.6855 0.085 Uiso 1 1 calc R
H45B H 0.5673 0.4890 0.7124 0.085 Uiso 1 1 calc R
H45C H 0.5383 0.4294 0.7548 0.085 Uiso 1 1 calc R
C46 C 0.5904(2) 0.3387(4) 0.8210(3) 0.0492(16) Uani 1 1 d .
H46 H 0.6029 0.3291 0.8669 0.059 Uiso 1 1 calc R
C47 C 0.5416(2) 0.8906(4) 0.7535(4) 0.0538(17) Uani 1 1 d .
H47A H 0.5531 0.9004 0.8020 0.081 Uiso 1 1 calc R
H47B H 0.5584 0.9151 0.7159 0.081 Uiso 1 1 calc R
H47C H 0.5401 0.8336 0.7447 0.081 Uiso 1 1 calc R
C48 C 0.5000 1.0110(6) 0.7500 0.056(2) Uani 1 2 d S
H48A H 0.4755 1.0399 0.7614 0.068 Uiso 0.50 1 d PR
Cd1 Cd 0.662562(13) 0.20494(2) 0.29701(2) 0.03803(13) Uani 1 1 d .
Cd2 Cd 0.630647(13) 0.29722(3) 0.47252(2) 0.04060(13) Uani 1 1 d .
N1 N 0.68293(14) 0.1481(3) 0.7501(3) 0.0402(11) Uani 1 1 d .
N2 N 0.67205(16) 0.3581(3) 1.0401(3) 0.0419(12) Uani 1 1 d .
N3 N 0.52972(14) 0.1462(3) 0.9898(3) 0.0408(11) Uani 1 1 d .
N4 N 0.59782(17) 0.4110(4) 0.7787(3) 0.0533(14) Uani 1 1 d .
N5 N 0.5000 0.9254(5) 0.7500 0.052(2) Uani 1 2 d S
O1 O 0.68104(12) 0.2567(3) 0.5462(2) 0.0451(10) Uani 1 1 d .
O2 O 0.62982(13) 0.5902(3) 1.0435(2) 0.0499(11) Uani 1 1 d .
O3 O 0.42364(12) 0.2628(3) 0.9565(2) 0.0459(10) Uani 1 1 d .
O4 O 0.63638(11) 0.1671(2) 0.4185(2) 0.0404(9) Uani 1 1 d .
O5 O 0.69304(13) 0.1107(2) 0.3804(2) 0.0461(10) Uani 1 1 d .
O6 O 0.63260(13) -0.0861(3) 0.7321(2) 0.0455(10) Uani 1 1 d .
O7 O 0.68818(12) -0.1466(3) 0.6910(2) 0.0454(10) Uani 1 1 d .
O8 O 0.58618(13) 0.3267(3) 0.3851(3) 0.0490(10) Uani 1 1 d .
O9 O 0.60717(13) 0.2761(3) 0.2744(2) 0.0440(10) Uani 1 1 d .
O10 O 0.68353(12) 0.3343(3) 0.3958(2) 0.0442(10) Uani 1 1 d .
O11 O 0.70187(13) 0.3138(2) 0.2798(2) 0.0424(10) Uani 1 1 d .
O12 O 0.56659(14) 0.2905(3) 0.7929(2) 0.0561(12) Uani 1 1 d .
O13 O 0.5324(3) 1.0503(6) 0.7347(5) 0.059(3) Uani 0.50 1 d P

loop_
_atom_site_aniso_label
_atom_site_aniso_U_11
_atom_site_aniso_U_22
_atom_site_aniso_U_33
_atom_site_aniso_U_23
_atom_site_aniso_U_13
_atom_site_aniso_U_12
C1 0.030(3) 0.045(3) 0.058(3) 0.010(3) 0.016(3) 0.011(2)
C2 0.031(3) 0.056(4) 0.045(3) 0.006(3) 0.015(3) 0.008(3)
C3 0.036(3) 0.034(3) 0.049(3) 0.001(2) 0.009(3) 0.000(2)
C4 0.033(3) 0.054(4) 0.044(3) 0.006(3) 0.001(3) 0.025(3)
C5 0.028(3) 0.042(4) 0.039(3) -0.006(2) 0.006(2) 0.009(2)
C6 0.039(3) 0.048(4) 0.053(4) 0.021(3) 0.018(3) 0.018(3)
C7 0.041(3) 0.043(4) 0.053(3) 0.018(3) 0.015(3) 0.011(3)
C8 0.045(4) 0.040(4) 0.055(4) -0.002(3) 0.019(3) 0.011(3)
C9 0.043(4) 0.032(3) 0.053(3) 0.019(3) 0.017(3) 0.015(3)
C10 0.051(4) 0.044(4) 0.045(3) 0.005(3) 0.009(3) 0.019(3)
C11 0.037(3) 0.031(3) 0.068(4) 0.014(3) 0.012(3) 0.010(3)
C12 0.047(4) 0.036(4) 0.050(4) 0.021(3) 0.018(3) 0.003(3)
C13 0.046(3) 0.031(3) 0.045(3) 0.018(2) 0.016(3) 0.001(2)
C14 0.039(3) 0.040(3) 0.046(3) 0.011(3) 0.010(3) 0.005(3)
C15 0.042(4) 0.044(4) 0.056(4) -0.005(3) 0.011(3) 0.018(3)
C16 0.045(3) 0.031(3) 0.056(4) 0.017(3) -0.002(3) 0.007(3)
C17 0.049(4) 0.058(4) 0.050(4) -0.014(3) -0.023(3) 0.010(3)
C18 0.058(4) 0.046(4) 0.059(4) -0.025(3) -0.016(3) 0.012(3)
C19 0.045(3) 0.045(4) 0.043(3) 0.004(3) -0.002(3) -0.008(3)
C20 0.061(4) 0.045(4) 0.054(4) 0.004(3) -0.029(3) 0.009(3)
C21 0.048(4) 0.044(4) 0.052(4) 0.005(3) -0.017(3) 0.018(3)
C22 0.036(3) 0.050(4) 0.049(3) 0.009(3) 0.011(3) 0.008(3)
C23 0.045(4) 0.053(4) 0.051(4) 0.009(3) 0.019(3) 0.014(3)
C24 0.041(3) 0.040(3) 0.054(4) 0.009(3) 0.014(3) 0.015(3)
C25 0.032(3) 0.039(3) 0.052(3) -0.004(3) 0.006(3) 0.002(2)
C26 0.032(3) 0.039(3) 0.051(3) -0.011(3) 0.011(3) -0.002(2)
C27 0.039(3) 0.057(4) 0.047(3) 0.008(3) 0.012(3) 0.002(3)
C28 0.026(3) 0.035(3) 0.059(4) 0.010(3) -0.001(3) -0.009(2)
C29 0.027(3) 0.038(3) 0.056(3) 0.007(3) 0.003(3) -0.009(2)
C30 0.036(3) 0.038(3) 0.058(4) 0.013(3) 0.005(3) -0.006(3)
C31 0.022(3) 0.054(4) 0.054(3) 0.011(3) 0.000(2) 0.001(2)
C32 0.050(4) 0.030(3) 0.055(4) 0.012(3) -0.001(3) -0.009(3)
C33 0.038(3) 0.038(3) 0.052(3) 0.006(3) 0.004(3) 0.001(3)
C34 0.046(3) 0.024(3) 0.052(3) 0.005(2) 0.009(3) 0.003(2)
C35 0.034(3) 0.040(3) 0.037(3) -0.002(2) -0.009(2) 0.001(2)
C36 0.045(4) 0.041(4) 0.056(4) -0.007(3) -0.003(3) 0.006(3)
C37 0.043(3) 0.028(3) 0.059(4) 0.015(3) 0.002(3) 0.008(2)
C38 0.044(4) 0.053(4) 0.045(3) 0.020(3) -0.001(3) -0.008(3)
C39 0.039(3) 0.043(4) 0.058(4) 0.018(3) -0.006(3) -0.009(3)
C40 0.030(3) 0.031(3) 0.034(3) 0.007(2) -0.003(2) -0.001(2)
C41 0.047(4) 0.045(4) 0.041(3) 0.014(3) -0.004(3) -0.017(3)
C42 0.030(3) 0.040(3) 0.046(3) -0.001(2) 0.013(3) -0.011(2)
C43 0.042(3) 0.032(3) 0.042(3) 0.001(2) -0.021(2) -0.015(2)
C44 0.062(5) 0.064(5) 0.051(4) 0.008(3) -0.011(3) -0.007(4)
C45 0.063(5) 0.056(5) 0.050(4) 0.014(3) -0.010(3) -0.015(3)
C46 0.063(4) 0.044(4) 0.040(3) -0.005(3) -0.007(3) -0.002(3)
C47 0.059(4) 0.056(4) 0.046(4) -0.010(3) -0.007(3) 0.009(3)
C48 0.059(7) 0.051(6) 0.059(6) 0.000 -0.029(5) 0.000
Cd1 0.0328(2) 0.0325(2) 0.0488(2) -0.00361(18) -0.00326(18) -0.00434(17)
Cd2 0.0348(2) 0.0393(3) 0.0477(2) 0.01870(19) 0.01079(18) -0.00118(18)
N1 0.033(3) 0.039(3) 0.049(3) 0.014(2) 0.007(2) 0.010(2)
N2 0.045(3) 0.038(3) 0.043(3) -0.001(2) -0.009(2) -0.014(2)
N3 0.032(3) 0.044(3) 0.047(3) 0.008(2) 0.014(2) 0.005(2)
N4 0.044(3) 0.067(4) 0.049(3) 0.019(3) 0.014(2) 0.007(3)
N5 0.067(5) 0.053(5) 0.035(4) 0.000 0.015(3) 0.000
O1 0.038(2) 0.049(3) 0.048(2) 0.0119(19) -0.0077(18) -0.0175(19)
O2 0.043(2) 0.056(3) 0.051(3) -0.004(2) 0.015(2) 0.010(2)
O3 0.031(2) 0.052(3) 0.055(3) -0.013(2) 0.0066(17) 0.0121(19)
O4 0.030(2) 0.039(2) 0.052(2) 0.0125(18) -0.0080(17) -0.0061(17)
O5 0.046(3) 0.039(2) 0.054(2) 0.0053(19) 0.004(2) 0.0012(19)
O6 0.042(2) 0.041(2) 0.053(2) 0.0114(19) 0.0074(19) 0.0062(19)
O7 0.037(2) 0.053(3) 0.046(2) 0.0061(19) 0.0044(18) 0.0102(19)
O8 0.038(2) 0.053(3) 0.057(3) 0.007(2) 0.008(2) 0.014(2)
O9 0.044(2) 0.048(3) 0.041(2) -0.0118(18) -0.0155(18) 0.0090(19)
O10 0.040(2) 0.043(2) 0.049(2) 0.0150(19) 0.0128(18) -0.0044(18)
O11 0.044(2) 0.039(2) 0.044(2) 0.0004(17) -0.0055(18) -0.0090(17)
O12 0.047(3) 0.067(3) 0.054(3) 0.013(2) 0.015(2) -0.002(2)
O13 0.062(6) 0.059(6) 0.057(5) -0.033(5) -0.025(5) 0.011(5)

loop_
_atom_type_symbol
_atom_type_description
_atom_type_scat_dispersion_real
_atom_type_scat_dispersion_imag
_atom_type_scat_source
C C 0.0033 0.0016 'International Tables Vol C Tables 4.2.6.8 and 6.1.1.4'
H H 0.0000 0.0000 'International Tables Vol C Tables 4.2.6.8 and 6.1.1.4'
Cd Cd -0.8075 1.2024 'International Tables Vol C Tables 4.2.6.8 and 6.1.1.4'
N N 0.0061 0.0033 'International Tables Vol C Tables 4.2.6.8 and 6.1.1.4'
O O 0.0106 0.0060 'International Tables Vol C Tables 4.2.6.8 and 6.1.1.4'

loop_
_geom_angle_atom_site_label_1
_geom_angle_atom_site_label_2
_geom_angle_atom_site_label_3
_geom_angle
_geom_angle_site_symmetry_1
_geom_angle_site_symmetry_3
C2 C1 N1 120.5(5) . .
C2 C1 H1A 119.7 . .
N1 C1 H1A 119.7 . .
C1 C2 C3 120.6(5) . .
C1 C2 H2A 119.7 . .
C3 C2 H2A 119.7 . .
O1 C3 C2 122.6(5) . .
O1 C3 C4 118.1(5) . .
C2 C3 C4 118.9(5) . .
C5 C4 C3 120.2(5) . .
C5 C4 H4A 119.9 . .
C3 C4 H4A 119.9 . .
C4 C5 N1 120.8(5) . .
C4 C5 H5A 119.6 . .
N1 C5 H5A 119.6 . .
C7 C6 N1 112.3(5) . .
C7 C6 H6A 109.1 . .
N1 C6 H6A 109.1 . .
C7 C6 H6B 109.1 . .
N1 C6 H6B 109.1 . .
H6A C6 H6B 107.9 . .
C8 C7 C12 121.0(6) . .
C8 C7 C6 118.7(6) . .
C12 C7 C6 120.1(6) . .
C9 C8 C7 118.9(6) . .
C9 C8 C14 119.7(6) . .
C7 C8 C14 121.4(5) . .
C8 C9 C10 121.7(6) . .
C8 C9 C22 123.6(6) . .
C10 C9 C22 113.5(5) . .
C11 C10 C9 115.3(5) . .
C11 C10 C15 120.8(6) . .
C9 C10 C15 123.7(6) . .
C12 C11 C10 122.0(6) . .
C12 C11 C16 120.3(6) . .
C10 C11 C16 117.4(6) . .
C11 C12 C7 120.9(6) . .
C11 C12 C13 120.5(6) . .
C7 C12 C13 118.5(5) . .
C12 C13 H13A 109.5 . .
C12 C13 H13B 109.5 . .
H13A C13 H13B 109.5 . .
C12 C13 H13C 109.5 . .
H13A C13 H13C 109.5 . .
H13B C13 H13C 109.5 . .
C8 C14 H14A 109.5 . .
C8 C14 H14B 109.5 . .
H14A C14 H14B 109.5 . .
C8 C14 H14C 109.5 . .
H14A C14 H14C 109.5 . .
H14B C14 H14C 109.5 . .
C10 C15 H15A 109.5 . .
C10 C15 H15B 109.5 . .
H15A C15 H15B 109.5 . .
C10 C15 H15C 109.5 . .
H15A C15 H15C 109.5 . .
H15B C15 H15C 109.5 . .
N2 C16 C11 113.9(5) . .
N2 C16 H16A 108.8 . .
C11 C16 H16A 108.8 . .
N2 C16 H16B 108.8 . .
C11 C16 H16B 108.8 . .
H16A C16 H16B 107.7 . .
N2 C17 C18 117.7(6) . .
N2 C17 H17 121.1 . .
C18 C17 H17 121.1 . .
C19 C18 C17 122.8(6) . .
C19 C18 H18 118.6 . .
C17 C18 H18 118.6 . .
C20 C19 O2 118.0(6) . .
C20 C19 C18 119.4(7) . .
O2 C19 C18 122.0(6) . .
C19 C20 C21 123.4(6) . .
C19 C20 H20 118.3 . .
C21 C20 H20 118.3 . .
N2 C21 C20 117.5(6) . .
N2 C21 H21 121.3 . .
C20 C21 H21 121.3 . .
N3 C22 C9 110.9(5) . .
N3 C22 H22A 109.5 . .
C9 C22 H22A 109.5 . .
N3 C22 H22B 109.5 . .
C9 C22 H22B 109.5 . .
H22A C22 H22B 108.0 . .
C24 C23 N3 120.7(6) . .
C24 C23 H23 119.6 . .
N3 C23 H23 119.6 . .
C23 C24 C25 121.6(6) . .
C23 C24 H24 119.2 . .
C25 C24 H24 119.2 . .
O3 C25 C26 119.7(5) . .
O3 C25 C24 124.8(6) . .
C26 C25 C24 115.5(5) . .
C25 C26 C27 120.5(5) . .
C25 C26 H26 119.8 . .
C27 C26 H26 119.8 . .
N3 C27 C26 120.1(6) . .
N3 C27 H27 119.9 . .
C26 C27 H27 119.9 . .
O5 C28 O4 123.0(5) . .
O5 C28 C29 120.9(5) . .
O4 C28 C29 116.0(5) . .
O5 C28 Cd1 60.7(3) . .
O4 C28 Cd1 62.4(3) . .
C29 C28 Cd1 174.9(4) . .
C34 C29 C30 119.2(6) . .
C34 C29 C28 120.9(5) . .
C30 C29 C28 119.9(5) . .
C31 C30 C29 121.9(6) . .
C31 C30 H30 119.0 . .
C29 C30 H30 119.0 . .
C32 C31 C30 119.1(6) . .
C32 C31 H31 120.4 . .
C30 C31 H31 120.4 . .
C31 C32 C33 121.8(6) . .
C31 C32 C35 120.7(6) . .
C33 C32 C35 117.4(6) . .
C32 C33 C34 117.5(6) . .
C32 C33 H33 121.2 . .
C34 C33 H33 121.2 . .
C29 C34 C33 120.3(6) . .
C29 C34 H34 119.8 . .
C33 C34 H34 119.8 . .
O6 C35 O7 118.4(5) . .
O6 C35 C32 121.8(5) . .
O7 C35 C32 119.8(5) . .
O8 C36 O9 121.2(6) . .
O8 C36 C37 129.3(6) . .
O9 C36 C37 109.2(5) . .
C38 C37 C39 121.9(6) . 4_655
C38 C37 C36 110.8(5) . .
C39 C37 C36 127.3(6) 4_655 .
C39 C38 C37 119.5(6) . .
C39 C38 H38 120.3 . .
C37 C38 H38 120.3 . .
C38 C39 C37 117.9(6) . 4_655
C38 C39 H39 121.0 . .
C37 C39 H39 121.0 4_655 .
O10 C40 O11 124.3(5) . .
O10 C40 C42 119.8(5) . .
O11 C40 C42 115.9(4) . .
C41 C41 C42 121.6(3) 2_665 .
C41 C41 H41 119.2 2_665 .
C42 C41 H41 119.2 . .
C41 C42 C43 116.6(5) . .
C41 C42 C40 121.4(5) . .
C43 C42 C40 122.0(5) . .
C43 C43 C42 121.7(3) 2_665 .
C43 C43 H43 119.1 2_665 .
C42 C43 H43 119.1 . .
N4 C44 H44B 109.5 . .
N4 C44 H44C 109.5 . .
H44B C44 H44C 109.5 . .
N4 C44 H44A 109.5 . .
H44B C44 H44A 109.5 . .
H44C C44 H44A 109.5 . .
N4 C45 H45A 109.5 . .
N4 C45 H45B 109.5 . .
H45A C45 H45B 109.5 . .
N4 C45 H45C 109.5 . .
H45A C45 H45C 109.5 . .
H45B C45 H45C 109.5 . .
O12 C46 N4 115.9(6) . .
O12 C46 H46 122.0 . .
N4 C46 H46 122.0 . .
N5 C47 H47A 109.5 . .
N5 C47 H47B 109.5 . .
H47A C47 H47B 109.5 . .
N5 C47 H47C 109.5 . .
H47A C47 H47C 109.5 . .
H47B C47 H47C 109.5 . .
O13 C48 O13 118.3(13) . 4_656
O13 C48 N5 120.8(6) . .
O13 C48 N5 120.8(6) 4_656 .
O13 C48 H48A 119.1 . .
O13 C48 H48A 0.7 4_656 .
N5 C48 H48A 120.1 . .
O9 Cd1 O11 90.89(16) . .
O9 Cd1 O7 112.22(15) . 8
O11 Cd1 O7 90.99(15) . 8
O9 Cd1 O5 144.40(15) . .
O11 Cd1 O5 112.06(15) . .
O7 Cd1 O5 94.87(15) 8 .
O9 Cd1 O4 90.66(15) . .
O11 Cd1 O4 122.51(14) . .
O7 Cd1 O4 139.77(15) 8 .
O5 Cd1 O4 54.28(14) . .
O9 Cd1 O6 90.87(15) . 8
O11 Cd1 O6 143.31(14) . 8
O7 Cd1 O6 54.79(14) 8 8
O5 Cd1 O6 86.27(15) . 8
O4 Cd1 O6 94.10(14) . 8
O9 Cd1 C28 118.34(17) . .
O11 Cd1 C28 121.16(15) . .
O7 Cd1 C28 117.53(18) 8 .
O5 Cd1 C28 26.34(15) . .
O4 Cd1 C28 27.95(15) . .
O6 Cd1 C28 89.62(16) 8 .
O8 Cd2 O1 170.58(16) . .
O8 Cd2 O3 86.15(15) . 4_656
O1 Cd2 O3 100.20(14) . 4_656
O8 Cd2 O2 101.93(17) . 8_565
O1 Cd2 O2 85.82(17) . 8_565
O3 Cd2 O2 83.38(16) 4_656 8_565
O8 Cd2 O10 90.97(15) . .
O1 Cd2 O10 82.68(14) . .
O3 Cd2 O10 177.11(15) 4_656 .
O2 Cd2 O10 97.01(15) 8_565 .
O8 Cd2 O4 88.09(15) . .
O1 Cd2 O4 84.61(15) . .
O3 Cd2 O4 93.45(15) 4_656 .
O2 Cd2 O4 169.22(14) 8_565 .
O10 Cd2 O4 86.67(14) . .
C1 N1 C5 119.0(5) . .
C1 N1 C6 115.7(4) . .
C5 N1 C6 125.0(5) . .
C17 N2 C21 118.4(6) . .
C17 N2 C16 117.1(5) . .
C21 N2 C16 124.4(5) . .
C27 N3 C23 121.6(5) . .
C27 N3 C22 115.3(5) . .
C23 N3 C22 122.9(5) . .
C46 N4 C44 121.8(6) . .
C46 N4 C45 114.0(5) . .
C44 N4 C45 124.0(5) . .
C48 N5 C47 113.0(4) . .
C48 N5 C47 113.0(4) . 4_656
C47 N5 C47 134.0(9) . 4_656
C3 O1 Cd2 135.5(4) . .
C19 O2 Cd2 137.7(4) . 8_566
C25 O3 Cd2 137.0(4) . 4_656
C28 O4 Cd2 126.3(4) . .
C28 O4 Cd1 89.7(3) . .
Cd2 O4 Cd1 98.97(14) . .
C28 O5 Cd1 93.0(4) . .
C35 O6 Cd1 88.7(3) . 8_556
C35 O7 Cd1 98.1(3) . 8_556
C36 O8 Cd2 138.8(4) . .
C36 O9 Cd1 131.3(4) . .
C40 O10 Cd2 161.2(4) . .
C40 O11 Cd1 107.7(3) . .

loop_
_geom_bond_atom_site_label_1
_geom_bond_atom_site_label_2
_geom_bond_distance
_geom_bond_site_symmetry_2
C1 C2 1.370(8) .
C1 N1 1.393(7) .
C1 H1A 0.9300 .
C2 C3 1.396(8) .
C2 H2A 0.9300 .
C3 O1 1.285(7) .
C3 C4 1.401(8) .
C4 C5 1.368(8) .
C4 H4A 0.9300 .
C5 N1 1.397(7) .
C5 H5A 0.9300 .
C6 C7 1.482(8) .
C6 N1 1.532(7) .
C6 H6A 0.9700 .
C6 H6B 0.9700 .
C7 C8 1.378(9) .
C7 C12 1.380(10) .
C8 C9 1.374(8) .
C8 C14 1.500(9) .
C9 C10 1.443(10) .
C9 C22 1.563(8) .
C10 C11 1.420(9) .
C10 C15 1.515(8) .
C11 C12 1.338(9) .
C11 C16 1.536(9) .
C12 C13 1.586(8) .
C13 H13A 0.9600 .
C13 H13B 0.9600 .
C13 H13C 0.9600 .
C14 H14A 0.9600 .
C14 H14B 0.9600 .
C14 H14C 0.9600 .
C15 H15A 0.9600 .
C15 H15B 0.9600 .
C15 H15C 0.9600 .
C16 N2 1.429(8) .
C16 H16A 0.9700 .
C16 H16B 0.9700 .
C17 N2 1.384(8) .
C17 C18 1.412(9) .
C17 H17 0.9300 .
C18 C19 1.343(9) .
C18 H18 0.9300 .
C19 C20 1.264(9) .
C19 O2 1.315(8) .
C20 C21 1.425(9) .
C20 H20 0.9300 .
C21 N2 1.411(7) .
C21 H21 0.9300 .
C22 N3 1.526(7) .
C22 H22A 0.9700 .
C22 H22B 0.9700 .
C23 C24 1.341(8) .
C23 N3 1.367(8) .
C23 H23 0.9300 .
C24 C25 1.433(8) .
C24 H24 0.9300 .
C25 O3 1.236(7) .
C25 C26 1.404(9) .
C26 C27 1.418(9) .
C26 H26 0.9300 .
C27 N3 1.313(7) .
C27 H27 0.9300 .
C28 O5 1.212(7) .
C28 O4 1.279(7) .
C28 C29 1.497(8) .
C28 Cd1 2.728(6) .
C29 C34 1.363(8) .
C29 C30 1.372(9) .
C30 C31 1.369(8) .
C30 H30 0.9300 .
C31 C32 1.363(8) .
C31 H31 0.9300 .
C32 C33 1.380(9) .
C32 C35 1.505(8) .
C33 C34 1.433(8) .
C33 H33 0.9300 .
C34 H34 0.9300 .
C35 O6 1.284(7) .
C35 O7 1.285(7) .
C36 O8 1.214(8) .
C36 O9 1.375(8) .
C36 C37 1.501(9) .
C37 C38 1.391(9) .
C37 C39 1.418(9) 4_655
C38 C39 1.389(9) .
C38 H38 0.9300 .
C39 C37 1.418(9) 4_655
C39 H39 0.9300 .
C40 O10 1.207(6) .
C40 O11 1.266(6) .
C40 C42 1.491(7) .
C41 C41 1.371(11) 2_665
C41 C42 1.377(8) .
C41 H41 0.9300 .
C42 C43 1.397(8) .
C43 C43 1.344(10) 2_665
C43 H43 0.9300 .
C44 N4 1.469(9) .
C44 H44B 0.9600 .
C44 H44C 0.9600 .
C44 H44A 0.9600 .
C45 N4 1.487(8) .
C45 H45A 0.9600 .
C45 H45B 0.9600 .
C45 H45C 0.9600 .
C46 O12 1.227(8) .
C46 N4 1.440(9) .
C46 H46 0.9300 .
C47 N5 1.481(7) .
C47 H47A 0.9600 .
C47 H47B 0.9600 .
C47 H47C 0.9600 .
C48 O13 1.276(12) .
C48 O13 1.276(12) 4_656
C48 N5 1.422(13) .
C48 H48A 0.9600 .
Cd1 O9 2.204(4) .
Cd1 O11 2.242(4) .
Cd1 O7 2.287(4) 8
Cd1 O5 2.381(4) .
Cd1 O4 2.417(4) .
Cd1 O6 2.492(4) 8
Cd2 O8 2.192(4) .
Cd2 O1 2.217(4) .
Cd2 O3 2.259(4) 4_656
Cd2 O2 2.260(5) 8_565
Cd2 O10 2.294(4) .
Cd2 O4 2.376(4) .
N5 C47 1.481(7) 4_656
O2 Cd2 2.260(5) 8_566
O3 Cd2 2.259(4) 4_656
O6 Cd1 2.492(4) 8_556
O7 Cd1 2.287(4) 8_556

loop_
_geom_torsion_atom_site_label_1
_geom_torsion_atom_site_label_2
_geom_torsion_atom_site_label_3
_geom_torsion_atom_site_label_4
_geom_torsion
_geom_torsion_site_symmetry_1
_geom_torsion_site_symmetry_4
N1 C1 C2 C3 0.3(10) . .
C1 C2 C3 O1 -172.7(6) . .
C1 C2 C3 C4 0.6(10) . .
O1 C3 C4 C5 172.0(6) . .
C2 C3 C4 C5 -1.6(10) . .
C3 C4 C5 N1 1.7(10) . .
N1 C6 C7 C8 102.5(7) . .
N1 C6 C7 C12 -83.2(7) . .
C12 C7 C8 C9 -1.8(9) . .
C6 C7 C8 C9 172.4(5) . .
C12 C7 C8 C14 -179.6(6) . .
C6 C7 C8 C14 -5.3(9) . .
C7 C8 C9 C10 -0.9(9) . .
C14 C8 C9 C10 176.9(5) . .
C7 C8 C9 C22 -167.6(6) . .
C14 C8 C9 C22 10.2(9) . .
C8 C9 C10 C11 3.7(8) . .
C22 C9 C10 C11 171.7(5) . .
C8 C9 C10 C15 178.7(6) . .
C22 C9 C10 C15 -13.3(8) . .
C9 C10 C11 C12 -4.2(8) . .
C15 C10 C11 C12 -179.3(6) . .
C9 C10 C11 C16 -177.5(5) . .
C15 C10 C11 C16 7.4(8) . .
C10 C11 C12 C7 1.8(9) . .
C16 C11 C12 C7 174.9(5) . .
C10 C11 C12 C13 179.1(5) . .
C16 C11 C12 C13 -7.9(8) . .
C8 C7 C12 C11 1.4(9) . .
C6 C7 C12 C11 -172.7(5) . .
C8 C7 C12 C13 -175.9(5) . .
C6 C7 C12 C13 9.9(8) . .
C12 C11 C16 N2 108.7(6) . .
C10 C11 C16 N2 -77.9(7) . .
N2 C17 C18 C19 3.7(11) . .
C17 C18 C19 C20 0.4(11) . .
C17 C18 C19 O2 171.2(7) . .
O2 C19 C20 C21 -179.0(6) . .
C18 C19 C20 C21 -7.9(12) . .
C19 C20 C21 N2 10.9(11) . .
C8 C9 C22 N3 -107.1(7) . .
C10 C9 C22 N3 85.2(6) . .
N3 C23 C24 C25 -2.2(11) . .
C23 C24 C25 O3 -177.3(7) . .
C23 C24 C25 C26 1.9(10) . .
O3 C25 C26 C27 178.3(6) . .
C24 C25 C26 C27 -0.8(9) . .
C25 C26 C27 N3 0.2(10) . .
O5 C28 C29 C34 -176.7(6) . .
O4 C28 C29 C34 0.0(9) . .
Cd1 C28 C29 C34 -70(5) . .
O5 C28 C29 C30 2.7(9) . .
O4 C28 C29 C30 179.4(6) . .
Cd1 C28 C29 C30 110(5) . .
C34 C29 C30 C31 2.6(10) . .
C28 C29 C30 C31 -176.8(6) . .
C29 C30 C31 C32 -2.4(10) . .
C30 C31 C32 C33 0.3(10) . .
C30 C31 C32 C35 177.6(6) . .
C31 C32 C33 C34 1.4(10) . .
C35 C32 C33 C34 -175.9(5) . .
C30 C29 C34 C33 -0.7(9) . .
C28 C29 C34 C33 178.7(6) . .
C32 C33 C34 C29 -1.2(9) . .
C31 C32 C35 O6 177.4(6) . .
C33 C32 C35 O6 -5.2(9) . .
C31 C32 C35 O7 -0.3(9) . .
C33 C32 C35 O7 177.1(6) . .
O8 C36 C37 C38 -25.2(10) . .
O9 C36 C37 C38 161.5(5) . .
O8 C36 C37 C39 157.5(7) . 4_655
O9 C36 C37 C39 -15.8(9) . 4_655
C39 C37 C38 C39 9.8(8) 4_655 .
C36 C37 C38 C39 -167.7(6) . .
C37 C38 C39 C37 -8.7(8) . 4_655
C41 C41 C42 C43 -0.6(12) 2_665 .
C41 C41 C42 C40 -179.9(7) 2_665 .
O10 C40 C42 C41 19.3(9) . .
O11 C40 C42 C41 -163.6(6) . .
O10 C40 C42 C43 -160.0(6) . .
O11 C40 C42 C43 17.1(8) . .
C41 C42 C43 C43 -0.4(11) . 2_665
C40 C42 C43 C43 178.9(7) . 2_665
O5 C28 Cd1 O9 173.1(3) . .
O4 C28 Cd1 O9 -8.7(4) . .
C29 C28 Cd1 O9 63(5) . .
O5 C28 Cd1 O11 -76.6(4) . .
O4 C28 Cd1 O11 101.6(3) . .
C29 C28 Cd1 O11 174(5) . .
O5 C28 Cd1 O7 33.2(4) . 8
O4 C28 Cd1 O7 -148.7(3) . 8
C29 C28 Cd1 O7 -77(5) . 8
O4 C28 Cd1 O5 178.1(6) . .
C29 C28 Cd1 O5 -110(5) . .
O5 C28 Cd1 O4 -178.1(6) . .
C29 C28 Cd1 O4 72(5) . .
O5 C28 Cd1 O6 82.3(3) . 8
O4 C28 Cd1 O6 -99.5(3) . 8
C29 C28 Cd1 O6 -27(5) . 8
C2 C1 N1 C5 -0.2(9) . .
C2 C1 N1 C6 174.3(6) . .
C4 C5 N1 C1 -0.8(9) . .
C4 C5 N1 C6 -174.8(6) . .
C7 C6 N1 C1 146.1(6) . .
C7 C6 N1 C5 -39.7(9) . .
C18 C17 N2 C21 -0.4(9) . .
C18 C17 N2 C16 176.1(6) . .
C20 C21 N2 C17 -6.1(9) . .
C20 C21 N2 C16 177.6(6) . .
C11 C16 N2 C17 149.2(6) . .
C11 C16 N2 C21 -34.5(8) . .
C26 C27 N3 C23 -0.4(10) . .
C26 C27 N3 C22 -175.1(6) . .
C24 C23 N3 C27 1.5(11) . .
C24 C23 N3 C22 175.8(6) . .
C9 C22 N3 C27 -162.2(6) . .
C9 C22 N3 C23 23.2(9) . .
O12 C46 N4 C44 -148.4(7) . .
O12 C46 N4 C45 26.4(9) . .
O13 C48 N5 C47 17.0(5) . .
O13 C48 N5 C47 -163.0(5) 4_656 .
O13 C48 N5 C47 -163.0(5) . 4_656
O13 C48 N5 C47 17.0(5) 4_656 4_656
C2 C3 O1 Cd2 159.4(5) . .
C4 C3 O1 Cd2 -14.0(9) . .
O8 Cd2 O1 C3 -136.1(9) . .
O3 Cd2 O1 C3 -4.2(6) 4_656 .
O2 Cd2 O1 C3 78.3(6) 8_565 .
O10 Cd2 O1 C3 175.9(6) . .
O4 Cd2 O1 C3 -96.8(6) . .
C20 C19 O2 Cd2 -54.6(9) . 8_566
C18 C19 O2 Cd2 134.5(6) . 8_566
C26 C25 O3 Cd2 28.4(9) . 4_656
C24 C25 O3 Cd2 -152.5(5) . 4_656
O5 C28 O4 Cd2 -99.0(6) . .
C29 C28 O4 Cd2 84.4(6) . .
Cd1 C28 O4 Cd2 -100.9(3) . .
O5 C28 O4 Cd1 1.9(6) . .
C29 C28 O4 Cd1 -174.7(5) . .
O8 Cd2 O4 C28 158.7(5) . .
O1 Cd2 O4 C28 -15.4(4) . .
O3 Cd2 O4 C28 -115.3(4) 4_656 .
O2 Cd2 O4 C28 -42.8(10) 8_565 .
O10 Cd2 O4 C28 67.6(4) . .
O8 Cd2 O4 Cd1 62.45(15) . .
O1 Cd2 O4 Cd1 -111.59(14) . .
O3 Cd2 O4 Cd1 148.47(14) 4_656 .
O2 Cd2 O4 Cd1 -139.0(7) 8_565 .
O10 Cd2 O4 Cd1 -28.64(14) . .
O9 Cd1 O4 C28 172.3(3) . .
O11 Cd1 O4 C28 -96.2(4) . .
O7 Cd1 O4 C28 45.5(4) 8 .
O5 Cd1 O4 C28 -1.0(3) . .
O6 Cd1 O4 C28 81.4(3) 8 .
O9 Cd1 O4 Cd2 -60.87(15) . .
O11 Cd1 O4 Cd2 30.6(2) . .
O7 Cd1 O4 Cd2 172.31(16) 8 .
O5 Cd1 O4 Cd2 125.8(2) . .
O6 Cd1 O4 Cd2 -151.79(14) 8 .
C28 Cd1 O4 Cd2 126.8(4) . .
O4 C28 O5 Cd1 -2.0(6) . .
C29 C28 O5 Cd1 174.5(5) . .
O9 Cd1 O5 C28 -10.4(5) . .
O11 Cd1 O5 C28 116.1(4) . .
O7 Cd1 O5 C28 -150.9(4) 8 .
O4 Cd1 O5 C28 1.1(3) . .
O6 Cd1 O5 C28 -96.7(4) 8 .
O7 C35 O6 Cd1 -2.2(5) . 8_556
C32 C35 O6 Cd1 -180.0(5) . 8_556
O6 C35 O7 Cd1 2.5(6) . 8_556
C32 C35 O7 Cd1 -179.8(4) . 8_556
O9 C36 O8 Cd2 -27.6(11) . .
C37 C36 O8 Cd2 159.9(5) . .
O1 Cd2 O8 C36 12.9(15) . .
O3 Cd2 O8 C36 -119.9(7) 4_656 .
O2 Cd2 O8 C36 157.7(7) 8_565 .
O10 Cd2 O8 C36 60.3(7) . .
O4 Cd2 O8 C36 -26.3(7) . .
O8 C36 O9 Cd1 31.3(9) . .
C37 C36 O9 Cd1 -154.7(4) . .
O11 Cd1 O9 C36 -103.9(5) . .
O7 Cd1 O9 C36 164.7(5) 8 .
O5 Cd1 O9 C36 27.9(6) . .
O4 Cd1 O9 C36 18.6(5) . .
O6 Cd1 O9 C36 112.7(5) 8 .
C28 Cd1 O9 C36 22.7(6) . .
O11 C40 O10 Cd2 -50.2(16) . .
C42 C40 O10 Cd2 126.6(11) . .
O8 Cd2 O10 C40 -13.5(13) . .
O1 Cd2 O10 C40 159.5(13) . .
O3 Cd2 O10 C40 -18(4) 4_656 .
O2 Cd2 O10 C40 -115.7(13) 8_565 .
O4 Cd2 O10 C40 74.5(13) . .
O10 C40 O11 Cd1 -2.7(7) . .
C42 C40 O11 Cd1 -179.6(4) . .
O9 Cd1 O11 C40 83.5(4) . .
O7 Cd1 O11 C40 -164.3(4) 8 .
O5 Cd1 O11 C40 -68.6(4) . .
O4 Cd1 O11 C40 -7.9(4) . .
O6 Cd1 O11 C40 176.1(3) 8 .
C28 Cd1 O11 C40 -40.9(4) . .
